data_4111734
loop_
_publ_author_name
'Swadhin K. Mandal'
'Mikhail E. Itkis'
'Xiaoliu Chi'
'Satyabrata Samanta'
'David Lidsky'
'Robert W. Reed'
'Richard T. Oakley'
'Fook S. Tham'
'Robert C. Haddon'

_publ_section_title
;
 New Family of Aminophenalenyl-Based Neutral Radical Molecular Conductors:
 Synthesis, Structure, and Solid State Properties
;
_journal_name_full 'Journal of the American Chemical Society'
_journal_page_first 8185
_journal_page_last 8196
_journal_paper_doi 10.1021/ja0502728
_journal_volume 127
_journal_year 2005
_chemical_formula_sum 'C32 H30 B N4'
_chemical_formula_weight 481.41
_chemical_name_systematic
; 
 ? 
;
_space_group_IT_number 14
_symmetry_cell_setting monoclinic
_symmetry_space_group_name_Hall '-P 2ybc'
_symmetry_space_group_name_H-M 'P 1 21/c 1'
_atom_sites_solution_hydrogens geom
_atom_sites_solution_primary direct
_atom_sites_solution_secondary difmap
_audit_creation_method SHELXL-97
_cell_angle_alpha 90.00
_cell_angle_beta 103.517(14)
_cell_angle_gamma 90.00
_cell_formula_units_Z 4
_cell_length_a 14.293(6)
_cell_length_b 19.354(8)
_cell_length_c 9.355(4)
_cell_measurement_temperature 223(2)
_cell_volume 2516.2(18)
_computing_cell_refinement 'Bruker SMART'
_computing_data_collection 'Bruker SMART'
_computing_data_reduction 'Bruker SAINT'
_computing_molecular_graphics 'Bruker SHELXTL'
_computing_publication_material 'Bruker SHELXTL'
_computing_structure_refinement 'SHELXL-97 (Sheldrick, 1997)'
_computing_structure_solution 'SHELXS-97 (Sheldrick, 1990)'
_diffrn_ambient_temperature 223(2)
_diffrn_measured_fraction_theta_full 1.000
_diffrn_measured_fraction_theta_max 1.000
_diffrn_measurement_device_type 'CCD area detector'
_diffrn_measurement_method 'phi and omega scans'
_diffrn_radiation_monochromator graphite
_diffrn_radiation_source 'Normal-focus sealed tube'
_diffrn_radiation_type MoK\a
_diffrn_radiation_wavelength 0.71073
_diffrn_reflns_av_R_equivalents 0.0739
_diffrn_reflns_av_sigmaI/netI 0.0772
_diffrn_reflns_limit_h_max 15
_diffrn_reflns_limit_h_min -12
_diffrn_reflns_limit_k_max 20
_diffrn_reflns_limit_k_min -19
_diffrn_reflns_limit_l_max 7
_diffrn_reflns_limit_l_min -9
_diffrn_reflns_number 10882
_diffrn_reflns_theta_full 21.97
_diffrn_reflns_theta_max 21.97
_diffrn_reflns_theta_min 1.80
_exptl_absorpt_coefficient_mu 0.075
_exptl_absorpt_correction_T_max 0.9994
_exptl_absorpt_correction_T_min 0.9764
_exptl_absorpt_correction_type multi-scan
_exptl_absorpt_process_details 'Bruker SADABS'
_exptl_crystal_colour black
_exptl_crystal_density_diffrn 1.271
_exptl_crystal_density_meas 0
_exptl_crystal_description 'thin plate'
_exptl_crystal_F_000 1020
_exptl_crystal_size_max 0.32
_exptl_crystal_size_mid 0.22
_exptl_crystal_size_min 0.01
_refine_diff_density_max 0.220
_refine_diff_density_min -0.181
_refine_diff_density_rms 0.056
_refine_ls_extinction_coef 0.0070(13)
_refine_ls_extinction_expression Fc^*^=kFc[1+0.001xFc^2^\l^3^/sin(2\q)]^-1/4^
_refine_ls_extinction_method SHELXL
_refine_ls_goodness_of_fit_ref 1.031
_refine_ls_hydrogen_treatment mixed
_refine_ls_matrix_type full
_refine_ls_number_parameters 371
_refine_ls_number_reflns 3065
_refine_ls_number_restraints 0
_refine_ls_restrained_S_all 1.031
_refine_ls_R_factor_all 0.1127
_refine_ls_R_factor_gt 0.0599
_refine_ls_shift/su_max 0.000
_refine_ls_shift/su_mean 0.000
_refine_ls_structure_factor_coef Fsqd
_refine_ls_weighting_details 'calc w=1/[\s^2^(Fo^2^)+(0.0812P)^2^+0.0000P] where P=(Fo^2^+2Fc^2^)/3'
_refine_ls_weighting_scheme calc
_refine_ls_wR_factor_gt 0.1397
_refine_ls_wR_factor_ref 0.1619
_reflns_number_gt 1715
_reflns_number_total 3065
_reflns_threshold_expression >2sigma(I)
_cod_data_source_file ja0502728rom20050114_073655.cif
_cod_data_source_block rh64p21c
_cod_database_code 4111734

loop_
_symmetry_equiv_pos_as_xyz
'x, y, z'
'-x, y+1/2, -z+1/2'
'-x, -y, -z'
'x, -y-1/2, z-1/2'

loop_
_atom_site_label
_atom_site_type_symbol
_atom_site_fract_x
_atom_site_fract_y
_atom_site_fract_z
_atom_site_U_iso_or_equiv
_atom_site_adp_type
_atom_site_occupancy
_atom_site_symmetry_multiplicity
_atom_site_calc_flag
_atom_site_refinement_flags
B1 B 0.1811(4) 0.3738(2) 0.5402(5) 0.0363(13) Uani 1 1 d .
N1 N 0.1899(2) 0.39705(16) 0.3883(3) 0.0385(9) Uani 1 1 d .
C1 C 0.1173(3) 0.39605(19) 0.2647(4) 0.0344(11) Uani 1 1 d .
C2 C 0.1303(4) 0.4223(2) 0.1279(4) 0.0460(12) Uani 1 1 d .
H2 H 0.1902 0.4405 0.1217 0.057(14) Uiso 1 1 calc R
C3 C 0.0552(4) 0.4211(2) 0.0054(5) 0.0502(13) Uani 1 1 d .
H3 H 0.0651 0.4400 -0.0825 0.071(15) Uiso 1 1 calc R
C3A C -0.0355(4) 0.3931(2) 0.0050(4) 0.0448(12) Uani 1 1 d .
C4 C -0.1119(4) 0.3913(2) -0.1207(5) 0.0509(14) Uani 1 1 d .
H4 H -0.1029 0.4109 -0.2084 0.063(15) Uiso 1 1 calc R
C5 C -0.2002(4) 0.3615(2) -0.1200(5) 0.0518(13) Uani 1 1 d .
C6 C -0.2133(4) 0.3337(2) 0.0098(5) 0.0487(13) Uani 1 1 d .
H6 H -0.2725 0.3130 0.0115 0.073(17) Uiso 1 1 calc R
C6A C -0.1391(3) 0.33561(19) 0.1410(4) 0.0388(11) Uani 1 1 d .
C7 C -0.1511(3) 0.3068(2) 0.2745(4) 0.0428(12) Uani 1 1 d .
H7 H -0.2098 0.2853 0.2766 0.050(13) Uiso 1 1 calc R
C8 C -0.0802(3) 0.3094(2) 0.3999(4) 0.0380(11) Uani 1 1 d .
H8 H -0.0915 0.2903 0.4867 0.035(11) Uiso 1 1 calc R
C9 C 0.0099(3) 0.33998(19) 0.4035(4) 0.0329(10) Uani 1 1 d .
C9A C 0.0268(3) 0.36780(18) 0.2696(4) 0.0324(11) Uani 1 1 d .
C9B C -0.0497(3) 0.36552(19) 0.1389(4) 0.0352(11) Uani 1 1 d .
N2 N 0.0812(2) 0.34402(15) 0.5284(3) 0.0313(9) Uani 1 1 d .
C21 C 0.2839(3) 0.4231(3) 0.3786(5) 0.0554(14) Uani 1 1 d .
H21A H 0.3080 0.3959 0.3079 0.061(15) Uiso 1 1 calc R
H21B H 0.3283 0.4198 0.4742 0.088(18) Uiso 1 1 calc R
H21C H 0.2780 0.4710 0.3474 0.067(15) Uiso 1 1 calc R
C10 C -0.2809(4) 0.3593(3) -0.2590(5) 0.0723(18) Uani 1 1 d .
H10A H -0.2613 0.3309 -0.3323 0.11(2) Uiso 1 1 calc R
H10B H -0.2944 0.4058 -0.2970 0.14(3) Uiso 1 1 calc R
H10C H -0.3382 0.3399 -0.2362 0.33(7) Uiso 1 1 calc R
C22 C 0.0632(3) 0.3147(2) 0.6644(4) 0.0448(12) Uani 1 1 d .
H22A H 0.0047 0.3344 0.6827 0.080(18) Uiso 1 1 calc R
H22B H 0.1169 0.3253 0.7460 0.055(13) Uiso 1 1 calc R
H22C H 0.0561 0.2649 0.6541 0.087(18) Uiso 1 1 calc R
N3 N 0.1968(2) 0.43602(15) 0.6465(3) 0.0325(9) Uani 1 1 d .
C11 C 0.2643(3) 0.44060(19) 0.7736(4) 0.0311(10) Uani 1 1 d .
C12 C 0.2694(3) 0.4982(2) 0.8706(4) 0.0363(11) Uani 1 1 d .
H12 H 0.2245 0.5343 0.8456 0.050(13) Uiso 1 1 calc R
C13 C 0.3381(3) 0.5019(2) 0.9988(4) 0.0413(11) Uani 1 1 d .
H13 H 0.3394 0.5408 1.0594 0.044(12) Uiso 1 1 calc R
C13A C 0.4070(3) 0.4497(2) 1.0435(4) 0.0341(10) Uani 1 1 d .
C14 C 0.4770(3) 0.4515(2) 1.1773(4) 0.0465(12) Uani 1 1 d .
H14 H 0.4783 0.4897 1.2397 0.080(17) Uiso 1 1 calc R
C15 C 0.5438(3) 0.3997(2) 1.2206(4) 0.0469(12) Uani 1 1 d .
C16 C 0.5433(3) 0.3450(2) 1.1271(5) 0.0489(12) Uani 1 1 d .
H16 H 0.5891 0.3097 1.1551 0.033(11) Uiso 1 1 calc R
C16A C 0.4763(3) 0.3399(2) 0.9903(4) 0.0397(11) Uani 1 1 d .
C17 C 0.4733(3) 0.2835(2) 0.8939(5) 0.0489(13) Uani 1 1 d .
H17 H 0.5209 0.2492 0.9181 0.051(13) Uiso 1 1 calc R
C18 C 0.4038(3) 0.2768(2) 0.7669(5) 0.0457(12) Uani 1 1 d .
H18 H 0.4047 0.2381 0.7067 0.042(12) Uiso 1 1 calc R
C19 C 0.3302(3) 0.32700(19) 0.7239(4) 0.0333(10) Uani 1 1 d .
C19A C 0.3341(3) 0.38675(19) 0.8145(4) 0.0316(10) Uani 1 1 d .
C19B C 0.4058(3) 0.39167(19) 0.9481(4) 0.0329(10) Uani 1 1 d .
N4 N 0.2578(2) 0.31941(16) 0.6028(3) 0.0362(9) Uani 1 1 d .
C31 C 0.1280(3) 0.4927(2) 0.6032(5) 0.0456(12) Uani 1 1 d .
H31A H 0.0879 0.4965 0.6734 0.052(14) Uiso 1 1 calc R
H31B H 0.0878 0.4835 0.5062 0.069(15) Uiso 1 1 calc R
H31C H 0.1627 0.5356 0.6013 0.070(15) Uiso 1 1 calc R
C32 C 0.2486(4) 0.2541(2) 0.5214(5) 0.0581(15) Uani 1 1 d .
H32A H 0.3071 0.2455 0.4885 0.080(18) Uiso 1 1 calc R
H32B H 0.1944 0.2569 0.4369 0.066(14) Uiso 1 1 calc R
H32C H 0.2382 0.2167 0.5849 0.15(3) Uiso 1 1 calc R
C20 C 0.6155(4) 0.4026(3) 1.3703(5) 0.0660(16) Uani 1 1 d .
H20A H 0.5809 0.4000 1.4479 0.19(4) Uiso 1 1 calc R
H20B H 0.6513 0.4456 1.3788 0.12(2) Uiso 1 1 calc R
H20C H 0.6598 0.3640 1.3792 0.14(3) Uiso 1 1 calc R

loop_
_atom_site_aniso_label
_atom_site_aniso_U_11
_atom_site_aniso_U_22
_atom_site_aniso_U_33
_atom_site_aniso_U_23
_atom_site_aniso_U_13
_atom_site_aniso_U_12
B1 0.045(4) 0.026(3) 0.036(3) 0.001(2) 0.004(2) -0.005(2)
N1 0.037(2) 0.042(2) 0.037(2) -0.0001(16) 0.0094(17) -0.0096(18)
C1 0.047(3) 0.031(2) 0.025(2) -0.0020(18) 0.010(2) 0.002(2)
C2 0.058(4) 0.043(3) 0.041(3) 0.001(2) 0.018(2) -0.005(2)
C3 0.075(4) 0.050(3) 0.029(3) 0.005(2) 0.018(3) 0.010(3)
C3A 0.062(4) 0.038(3) 0.033(3) 0.003(2) 0.007(2) 0.013(2)
C4 0.075(4) 0.042(3) 0.030(3) -0.003(2) 0.000(3) 0.022(3)
C5 0.065(4) 0.041(3) 0.038(3) -0.009(2) -0.013(3) 0.015(3)
C6 0.046(4) 0.044(3) 0.046(3) -0.012(2) -0.009(2) 0.009(3)
C6A 0.044(3) 0.027(2) 0.042(3) -0.0046(19) 0.003(2) 0.003(2)
C7 0.042(3) 0.033(2) 0.050(3) 0.000(2) 0.004(2) -0.005(2)
C8 0.042(3) 0.033(2) 0.037(3) 0.006(2) 0.005(2) -0.006(2)
C9 0.038(3) 0.024(2) 0.035(3) 0.0004(18) 0.006(2) 0.001(2)
C9A 0.040(3) 0.024(2) 0.030(3) 0.0020(18) 0.002(2) 0.002(2)
C9B 0.050(3) 0.024(2) 0.030(3) -0.0037(18) 0.006(2) 0.005(2)
N2 0.039(2) 0.0324(19) 0.0207(19) 0.0058(14) 0.0040(16) -0.0025(17)
C21 0.052(4) 0.060(3) 0.055(3) 0.000(3) 0.014(3) -0.019(3)
C10 0.090(5) 0.062(4) 0.045(3) -0.012(3) -0.023(3) 0.025(3)
C22 0.052(3) 0.052(3) 0.030(3) 0.007(2) 0.007(2) -0.011(3)
N3 0.034(2) 0.0262(19) 0.035(2) -0.0012(14) 0.0024(16) 0.0036(16)
C11 0.029(3) 0.029(2) 0.034(2) 0.0015(18) 0.004(2) -0.005(2)
C12 0.044(3) 0.028(2) 0.036(3) -0.0012(18) 0.008(2) -0.001(2)
C13 0.045(3) 0.038(3) 0.040(3) -0.005(2) 0.007(2) -0.001(2)
C13A 0.033(3) 0.041(3) 0.029(2) 0.0002(19) 0.008(2) -0.012(2)
C14 0.045(3) 0.056(3) 0.036(3) 0.000(2) 0.004(2) -0.021(3)
C15 0.043(3) 0.058(3) 0.036(3) 0.010(2) 0.001(2) -0.014(3)
C16 0.038(3) 0.057(3) 0.048(3) 0.014(2) 0.002(2) -0.002(3)
C16A 0.032(3) 0.042(3) 0.043(3) 0.012(2) 0.005(2) -0.002(2)
C17 0.050(3) 0.047(3) 0.048(3) 0.006(2) 0.007(2) 0.015(3)
C18 0.044(3) 0.048(3) 0.043(3) -0.008(2) 0.008(2) 0.012(2)
C19 0.034(3) 0.033(3) 0.034(3) 0.0029(18) 0.011(2) 0.004(2)
C19A 0.031(3) 0.033(3) 0.031(2) 0.0001(18) 0.0076(19) -0.005(2)
C19B 0.032(3) 0.033(2) 0.034(2) 0.0047(19) 0.010(2) -0.003(2)
N4 0.038(2) 0.032(2) 0.035(2) -0.0095(15) 0.0014(17) 0.0007(17)
C31 0.043(3) 0.038(3) 0.050(3) -0.002(2) 0.000(3) 0.008(2)
C32 0.068(4) 0.044(3) 0.052(3) -0.022(3) -0.006(3) 0.011(3)
C20 0.054(4) 0.085(4) 0.048(3) 0.000(3) -0.012(3) -0.015(4)

loop_
_atom_type_symbol
_atom_type_description
_atom_type_scat_dispersion_real
_atom_type_scat_dispersion_imag
_atom_type_scat_source
C C 0.0033 0.0016 'International Tables Vol C Tables 4.2.6.8 and 6.1.1.4'
H H 0.0000 0.0000 'International Tables Vol C Tables 4.2.6.8 and 6.1.1.4'
B B 0.0013 0.0007 'International Tables Vol C Tables 4.2.6.8 and 6.1.1.4'
N N 0.0061 0.0033 'International Tables Vol C Tables 4.2.6.8 and 6.1.1.4'

loop_
_geom_angle_atom_site_label_1
_geom_angle_atom_site_label_2
_geom_angle_atom_site_label_3
_geom_angle
N2 B1 N1 109.0(3)
N2 B1 N4 110.1(3)
N1 B1 N4 110.6(4)
N2 B1 N3 109.5(4)
N1 B1 N3 109.8(3)
N4 B1 N3 107.8(3)
C1 N1 C21 118.9(4)
C1 N1 B1 125.1(4)
C21 N1 B1 116.0(3)
N1 C1 C9A 119.9(4)
N1 C1 C2 121.5(4)
C9A C1 C2 118.5(4)
C3 C2 C1 120.0(5)
C2 C3 C3A 123.3(4)
C3 C3A C4 123.2(4)
C3 C3A C9B 117.7(4)
C4 C3A C9B 119.1(5)
C5 C4 C3A 122.4(5)
C6 C5 C4 118.4(4)
C6 C5 C10 120.6(5)
C4 C5 C10 121.0(5)
C5 C6 C6A 121.5(5)
C9B C6A C7 118.2(4)
C9B C6A C6 119.6(4)
C7 C6A C6 122.1(5)
C8 C7 C6A 121.8(4)
C7 C8 C9 121.9(4)
N2 C9 C8 122.7(4)
N2 C9 C9A 118.9(4)
C8 C9 C9A 118.4(4)
C1 C9A C9 121.0(3)
C1 C9A C9B 120.2(4)
C9 C9A C9B 118.8(4)
C6A C9B C3A 119.0(4)
C6A C9B C9A 120.9(4)
C3A C9B C9A 120.2(4)
C9 N2 C22 118.2(3)
C9 N2 B1 125.9(3)
C22 N2 B1 115.8(3)
C11 N3 C31 119.4(3)
C11 N3 B1 125.8(3)
C31 N3 B1 114.8(3)
N3 C11 C12 122.1(4)
N3 C11 C19A 119.9(3)
C12 C11 C19A 118.0(3)
C13 C12 C11 121.2(4)
C12 C13 C13A 122.4(4)
C13 C13A C14 123.4(4)
C13 C13A C19B 118.2(4)
C14 C13A C19B 118.4(4)
C15 C14 C13A 122.9(4)
C16 C15 C14 118.3(4)
C16 C15 C20 120.9(5)
C14 C15 C20 120.8(5)
C15 C16 C16A 122.1(5)
C19B C16A C17 117.2(4)
C19B C16A C16 119.6(4)
C17 C16A C16 123.1(4)
C18 C17 C16A 122.5(4)
C17 C18 C19 121.5(4)
N4 C19 C18 122.3(4)
N4 C19 C19A 120.1(4)
C18 C19 C19A 117.6(4)
C19B C19A C19 119.7(4)
C19B C19A C11 120.0(3)
C19 C19A C11 120.2(3)
C16A C19B C19A 121.3(4)
C16A C19B C13A 118.6(4)
C19A C19B C13A 120.1(4)
C19 N4 C32 119.2(3)
C19 N4 B1 125.8(3)
C32 N4 B1 115.1(3)

loop_
_geom_bond_atom_site_label_1
_geom_bond_atom_site_label_2
_geom_bond_distance
B1 N2 1.520(6)
B1 N1 1.524(6)
B1 N4 1.533(6)
B1 N3 1.545(5)
N1 C1 1.362(5)
N1 C21 1.457(5)
C1 C9A 1.415(6)
C1 C2 1.428(5)
C2 C3 1.375(6)
C3 C3A 1.405(6)
C3A C4 1.406(6)
C3A C9B 1.418(6)
C4 C5 1.388(7)
C5 C6 1.381(6)
C5 C10 1.524(6)
C6 C6A 1.422(5)
C6A C9B 1.408(6)
C6A C7 1.414(6)
C7 C8 1.361(5)
C8 C9 1.410(6)
C9 N2 1.362(5)
C9 C9A 1.435(5)
C9A C9B 1.438(5)
N2 C22 1.470(5)
N3 C11 1.348(4)
N3 C31 1.466(5)
C11 C12 1.429(5)
C11 C19A 1.431(5)
C12 C13 1.362(5)
C13 C13A 1.404(5)
C13A C14 1.408(5)
C13A C19B 1.433(5)
C14 C15 1.379(6)
C15 C16 1.372(6)
C15 C20 1.531(6)
C16 C16A 1.411(5)
C16A C19B 1.410(5)
C16A C17 1.411(6)
C17 C18 1.365(5)
C18 C19 1.420(5)
C19 N4 1.352(5)
C19 C19A 1.427(5)
C19A C19B 1.422(5)
N4 C32 1.466(5)

loop_
_geom_torsion_atom_site_label_1
_geom_torsion_atom_site_label_2
_geom_torsion_atom_site_label_3
_geom_torsion_atom_site_label_4
_geom_torsion
N2 B1 N1 C1 4.6(5)
N4 B1 N1 C1 125.7(4)
N3 B1 N1 C1 -115.4(4)
N2 B1 N1 C21 -176.3(3)
N4 B1 N1 C21 -55.2(5)
N3 B1 N1 C21 63.7(5)
C21 N1 C1 C9A 176.8(4)
B1 N1 C1 C9A -4.1(6)
C21 N1 C1 C2 -2.5(6)
B1 N1 C1 C2 176.6(4)
N1 C1 C2 C3 -179.4(4)
C9A C1 C2 C3 1.3(6)
C1 C2 C3 C3A -1.8(7)
C2 C3 C3A C4 -179.4(4)
C2 C3 C3A C9B 0.7(6)
C3 C3A C4 C5 178.1(4)
C9B C3A C4 C5 -2.0(6)
C3A C4 C5 C6 0.9(6)
C3A C4 C5 C10 -178.9(4)
C4 C5 C6 C6A 0.6(6)
C10 C5 C6 C6A -179.5(4)
C5 C6 C6A C9B -1.0(6)
C5 C6 C6A C7 -179.5(4)
C9B C6A C7 C8 2.1(6)
C6 C6A C7 C8 -179.4(4)
C6A C7 C8 C9 -1.0(6)
C7 C8 C9 N2 178.9(4)
C7 C8 C9 C9A -1.2(6)
N1 C1 C9A C9 0.0(5)
C2 C1 C9A C9 179.3(3)
N1 C1 C9A C9B -179.0(3)
C2 C1 C9A C9B 0.4(5)
N2 C9 C9A C1 3.0(5)
C8 C9 C9A C1 -176.9(4)
N2 C9 C9A C9B -178.0(3)
C8 C9 C9A C9B 2.1(5)
C7 C6A C9B C3A 178.4(4)
C6 C6A C9B C3A -0.1(5)
C7 C6A C9B C9A -1.1(5)
C6 C6A C9B C9A -179.6(4)
C3 C3A C9B C6A -178.5(4)
C4 C3A C9B C6A 1.5(6)
C3 C3A C9B C9A 1.0(6)
C4 C3A C9B C9A -179.0(4)
C1 C9A C9B C6A 178.0(4)
C9 C9A C9B C6A -1.0(5)
C1 C9A C9B C3A -1.5(6)
C9 C9A C9B C3A 179.5(3)
C8 C9 N2 C22 0.5(5)
C9A C9 N2 C22 -179.4(3)
C8 C9 N2 B1 177.7(4)
C9A C9 N2 B1 -2.2(6)
N1 B1 N2 C9 -1.3(5)
N4 B1 N2 C9 -122.8(4)
N3 B1 N2 C9 118.8(4)
N1 B1 N2 C22 176.0(3)
N4 B1 N2 C22 54.5(4)
N3 B1 N2 C22 -63.9(4)
N2 B1 N3 C11 118.2(4)
N1 B1 N3 C11 -122.2(4)
N4 B1 N3 C11 -1.6(6)
N2 B1 N3 C31 -59.5(4)
N1 B1 N3 C31 60.2(5)
N4 B1 N3 C31 -179.3(3)
C31 N3 C11 C12 2.1(6)
B1 N3 C11 C12 -175.5(4)
C31 N3 C11 C19A -177.7(4)
B1 N3 C11 C19A 4.7(6)
N3 C11 C12 C13 179.9(4)
C19A C11 C12 C13 -0.3(6)
C11 C12 C13 C13A -0.4(7)
C12 C13 C13A C14 -178.2(4)
C12 C13 C13A C19B 1.7(6)
C13 C13A C14 C15 179.4(4)
C19B C13A C14 C15 -0.5(6)
C13A C14 C15 C16 1.8(7)
C13A C14 C15 C20 -177.2(4)
C14 C15 C16 C16A -0.8(7)
C20 C15 C16 C16A 178.2(4)
C15 C16 C16A C19B -1.4(6)
C15 C16 C16A C17 -178.7(4)
C19B C16A C17 C18 -2.2(7)
C16 C16A C17 C18 175.1(4)
C16A C17 C18 C19 0.4(7)
C17 C18 C19 N4 -176.3(4)
C17 C18 C19 C19A 3.1(6)
N4 C19 C19A C19B 174.8(4)
C18 C19 C19A C19B -4.6(6)
N4 C19 C19A C11 -3.3(6)
C18 C19 C19A C11 177.3(4)
N3 C11 C19A C19B 179.6(4)
C12 C11 C19A C19B -0.2(5)
N3 C11 C19A C19 -2.3(5)
C12 C11 C19A C19 177.9(4)
C17 C16A C19B C19A 0.6(6)
C16 C16A C19B C19A -176.8(4)
C17 C16A C19B C13A -179.9(4)
C16 C16A C19B C13A 2.7(6)
C19 C19A C19B C16A 2.8(6)
C11 C19A C19B C16A -179.0(4)
C19 C19A C19B C13A -176.7(3)
C11 C19A C19B C13A 1.5(6)
C13 C13A C19B C16A 178.3(4)
C14 C13A C19B C16A -1.8(5)
C13 C13A C19B C19A -2.2(6)
C14 C13A C19B C19A 177.7(4)
C18 C19 N4 C32 6.7(6)
C19A C19 N4 C32 -172.6(4)
C18 C19 N4 B1 -173.8(4)
C19A C19 N4 B1 6.8(6)
N2 B1 N4 C19 -123.8(4)
N1 B1 N4 C19 115.8(4)
N3 B1 N4 C19 -4.3(6)
N2 B1 N4 C32 55.7(5)
N1 B1 N4 C32 -64.8(5)
N3 B1 N4 C32 175.2(4)
